data_4111138
loop_
_publ_author_name
'Sara R. Halper'
'Loi Do'
'Jay R. Stork'
'Seth M. Cohen'

_publ_section_title
;
 Topological Control in Heterometallic Metal-Organic Frameworks by Anion
 Templating and Metalloligand Design
;
_journal_name_full 'Journal of the American Chemical Society'
_journal_page_first 15255
_journal_page_last 15268
_journal_paper_doi 10.1021/ja0645483
_journal_volume 128
_journal_year 2006
_chemical_formula_moiety 'C86 H60 Ag2 Co F6 Fe N18 O6 S2'
_chemical_formula_sum 'C86 H60 Ag2 Co F6 Fe N18 O6 S2'
_chemical_formula_weight 1950.18
_chemical_name_common MOF-CoFe/AgOTf-1
_chemical_name_systematic
; 
 ? 
;
_space_group_IT_number 60
_symmetry_cell_setting orthorhombic
_symmetry_space_group_name_Hall '-P 2n 2ab'
_symmetry_space_group_name_H-M 'P b c n'
_atom_sites_solution_hydrogens geom
_atom_sites_solution_primary direct
_atom_sites_solution_secondary difmap
_audit_creation_method SHELXL-97
_cell_angle_alpha 90.00
_cell_angle_beta 90.00
_cell_angle_gamma 90.00
_cell_formula_units_Z 4
_cell_length_a 26.813(3)
_cell_length_b 12.6035(12)
_cell_length_c 33.472(3)
_cell_measurement_reflns_used 6742
_cell_measurement_temperature 100(2)
_cell_measurement_theta_max 26.3
_cell_measurement_theta_min 2.30
_cell_volume 11311.4(19)
_computing_cell_refinement SMART
_computing_data_collection 'SMART 5.054 (Bruker, 2003)'
_computing_data_reduction 'SAINT 6.45A (Bruker, 2003)'
_computing_molecular_graphics 'SHELXTL 5.1 (Sheldrick, 1994)'
_computing_publication_material SHELXL97
_computing_structure_refinement 'SHELXL97 (Sheldrick, 1997)'
_computing_structure_solution 'SHELXS97 (Sheldrick, 1990)'
_diffrn_ambient_temperature 100(2)
_diffrn_detector_area_resol_mean 8.3
_diffrn_measured_fraction_theta_full 0.999
_diffrn_measured_fraction_theta_max 0.999
_diffrn_measurement_device_type 'Bruker APEX'
_diffrn_measurement_method \w
_diffrn_radiation_monochromator graphite
_diffrn_radiation_source 'fine-focus sealed tube'
_diffrn_radiation_type MoK\a
_diffrn_radiation_wavelength 0.71073
_diffrn_reflns_av_R_equivalents 0.0431
_diffrn_reflns_av_sigmaI/netI 0.0257
_diffrn_reflns_limit_h_max 33
_diffrn_reflns_limit_h_min -33
_diffrn_reflns_limit_k_max 15
_diffrn_reflns_limit_k_min -15
_diffrn_reflns_limit_l_max 41
_diffrn_reflns_limit_l_min -41
_diffrn_reflns_number 96717
_diffrn_reflns_theta_full 26.37
_diffrn_reflns_theta_max 26.37
_diffrn_reflns_theta_min 1.22
_diffrn_standards_number 0
_exptl_absorpt_coefficient_mu 0.706
_exptl_absorpt_correction_T_max 0.90423
_exptl_absorpt_correction_T_min 0.79548
_exptl_absorpt_correction_type multi-scan
_exptl_absorpt_process_details 'SADABS 2.10 (Sheldrick, 2004)'
_exptl_crystal_colour green
_exptl_crystal_density_diffrn 1.145
_exptl_crystal_description block
_exptl_crystal_F_000 3932
_exptl_crystal_size_max 0.35
_exptl_crystal_size_mid 0.26
_exptl_crystal_size_min 0.18
_platon_squeeze_details
;
;
_refine_diff_density_max 1.160
_refine_diff_density_min -0.871
_refine_diff_density_rms 0.104
_refine_ls_extinction_method none
_refine_ls_goodness_of_fit_ref 1.106
_refine_ls_hydrogen_treatment constr
_refine_ls_matrix_type full
_refine_ls_number_parameters 614
_refine_ls_number_reflns 11551
_refine_ls_number_restraints 0
_refine_ls_restrained_S_all 1.106
_refine_ls_R_factor_all 0.0796
_refine_ls_R_factor_gt 0.0718
_refine_ls_shift/su_max 0.001
_refine_ls_shift/su_mean 0.000
_refine_ls_structure_factor_coef Fsqd
_refine_ls_weighting_details 'calc w=1/[\s^2^(Fo^2^)+(0.0431P)^2^+60.8651P] where P=(Fo^2^+2Fc^2^)/3'
_refine_ls_weighting_scheme calc
_refine_ls_wR_factor_gt 0.1619
_refine_ls_wR_factor_ref 0.1647
_reflns_number_gt 9880
_reflns_number_total 11551
_reflns_threshold_expression I>2\s(I)
_cod_data_source_file ja0645483rom20060627_113302_14.cif
_cod_data_source_block MOF-CoFe/AgOTf-1
_cod_original_cell_volume 11311.5(19)
_cod_database_code 4111138

loop_
_symmetry_equiv_pos_as_xyz
'x, y, z'
'-x+1/2, -y+1/2, z+1/2'
'-x, y, -z+1/2'
'x+1/2, -y+1/2, -z'
'-x, -y, -z'
'x-1/2, y-1/2, -z-1/2'
'x, -y, z-1/2'
'-x-1/2, y-1/2, z'

loop_
_atom_site_label
_atom_site_type_symbol
_atom_site_fract_x
_atom_site_fract_y
_atom_site_fract_z
_atom_site_U_iso_or_equiv
_atom_site_adp_type
_atom_site_occupancy
_atom_site_symmetry_multiplicity
_atom_site_calc_flag
_atom_site_refinement_flags
_atom_site_disorder_assembly
_atom_site_disorder_group
Ag1 Ag 0.279990(14) 0.75796(4) 0.637554(11) 0.03886(13) Uani 1 1 d . . .
Fe1 Fe 0.43192(2) 0.51444(5) 0.385271(16) 0.02180(14) Uani 0.50 1 d P . .
Co1 Co 0.43192(2) 0.51444(5) 0.385271(16) 0.02180(14) Uani 0.50 1 d P . .
C1 C 0.3445(2) 0.6487(5) 0.37275(14) 0.0446(14) Uani 1 1 d . . .
H1 H 0.3488 0.6472 0.3446 0.054 Uiso 1 1 calc R . .
C2 C 0.3069(3) 0.7080(5) 0.39299(18) 0.061(2) Uani 1 1 d . . .
H2 H 0.2813 0.7496 0.3811 0.074 Uiso 1 1 calc R . .
C3 C 0.3147(2) 0.6934(4) 0.43241(16) 0.0468(15) Uani 1 1 d . . .
H3 H 0.2965 0.7253 0.4536 0.056 Uiso 1 1 calc R . .
C4 C 0.35539(18) 0.6212(4) 0.43654(13) 0.0292(10) Uani 1 1 d . . .
C5 C 0.37612(18) 0.5805(4) 0.47181(12) 0.0282(10) Uani 1 1 d . . .
C6 C 0.41516(18) 0.5078(4) 0.47369(13) 0.0291(10) Uani 1 1 d . . .
C7 C 0.4326(2) 0.4535(4) 0.50809(13) 0.0335(11) Uani 1 1 d . . .
H7 H 0.4214 0.4638 0.5347 0.040 Uiso 1 1 calc R . .
C8 C 0.4681(2) 0.3840(4) 0.49592(14) 0.0390(12) Uani 1 1 d . . .
H8 H 0.4861 0.3354 0.5121 0.047 Uiso 1 1 calc R . .
C9 C 0.47285(18) 0.3984(4) 0.45429(14) 0.0311(10) Uani 1 1 d . . .
H9 H 0.4960 0.3611 0.4380 0.037 Uiso 1 1 calc R . .
C10 C 0.35377(19) 0.6189(4) 0.50963(13) 0.0314(10) Uani 1 1 d . . .
C11 C 0.38113(19) 0.6829(4) 0.53525(14) 0.0338(11) Uani 1 1 d . A .
H11 H 0.4148 0.6997 0.5292 0.041 Uiso 1 1 calc R . .
C12 C 0.35927(18) 0.7224(4) 0.56974(14) 0.0344(11) Uani 1 1 d . . .
H12 H 0.3783 0.7671 0.5867 0.041 Uiso 1 1 calc R A .
C13 C 0.2863(2) 0.6371(5) 0.55534(15) 0.0447(14) Uani 1 1 d . . .
H13 H 0.2531 0.6194 0.5628 0.054 Uiso 1 1 calc R A .
C14 C 0.3043(2) 0.5978(5) 0.52062(14) 0.0387(12) Uani 1 1 d . A .
H14 H 0.2836 0.5561 0.5038 0.046 Uiso 1 1 calc R . .
C15 C 0.44977(18) 0.6446(5) 0.31348(14) 0.0364(11) Uani 1 1 d . . .
H15 H 0.4703 0.6927 0.3278 0.044 Uiso 1 1 calc R . .
C16 C 0.43920(18) 0.6523(5) 0.27232(14) 0.0394(12) Uani 1 1 d . . .
H16 H 0.4506 0.7055 0.2544 0.047 Uiso 1 1 calc R . .
C17 C 0.40950(18) 0.5686(5) 0.26336(14) 0.0392(12) Uani 1 1 d . . .
H17 H 0.3967 0.5520 0.2376 0.047 Uiso 1 1 calc R . .
C18 C 0.40070(16) 0.5098(4) 0.29892(13) 0.0305(10) Uani 1 1 d . . .
C19 C 0.37193(17) 0.4200(4) 0.30436(12) 0.0290(10) Uani 1 1 d . . .
C20 C 0.36488(15) 0.3659(4) 0.34001(13) 0.0263(9) Uani 1 1 d . . .
C21 C 0.33414(19) 0.2766(4) 0.34736(16) 0.0391(12) Uani 1 1 d . . .
H21 H 0.3140 0.2409 0.3283 0.047 Uiso 1 1 calc R . .
C22 C 0.3387(2) 0.2510(4) 0.38682(16) 0.0432(13) Uani 1 1 d . . .
H22 H 0.3229 0.1941 0.4005 0.052 Uiso 1 1 calc R . .
C23 C 0.37159(18) 0.3266(4) 0.40299(14) 0.0326(10) Uani 1 1 d . . .
H23 H 0.3813 0.3284 0.4303 0.039 Uiso 1 1 calc R . .
C24 C 0.34631(19) 0.3787(4) 0.26775(14) 0.0365(12) Uani 1 1 d . . .
C25 C 0.31233(19) 0.4367(4) 0.24679(15) 0.0385(12) Uani 1 1 d . . .
H25 H 0.3028 0.5050 0.2561 0.046 Uiso 1 1 calc R . .
C26 C 0.29154(19) 0.3971(5) 0.21204(14) 0.0394(12) Uani 1 1 d . . .
H26 H 0.2680 0.4391 0.1979 0.047 Uiso 1 1 calc R . .
C27 C 0.3357(2) 0.2453(6) 0.21872(17) 0.0555(16) Uani 1 1 d . . .
H27 H 0.3439 0.1768 0.2089 0.067 Uiso 1 1 calc R . .
C28 C 0.3580(2) 0.2777(5) 0.25338(16) 0.0451(14) Uani 1 1 d . . .
H28 H 0.3807 0.2330 0.2672 0.054 Uiso 1 1 calc R . .
C29 C 0.48910(18) 0.3275(4) 0.35687(13) 0.0301(10) Uani 1 1 d . . .
H29 H 0.4602 0.2839 0.3561 0.036 Uiso 1 1 calc R . .
C30 C 0.53683(19) 0.2938(4) 0.34564(16) 0.0402(12) Uani 1 1 d . . .
H30 H 0.5459 0.2250 0.3365 0.048 Uiso 1 1 calc R . .
C31 C 0.56763(19) 0.3779(4) 0.35028(14) 0.0361(11) Uani 1 1 d . . .
H31 H 0.6024 0.3792 0.3448 0.043 Uiso 1 1 calc R . .
C32 C 0.53874(16) 0.4636(4) 0.36470(12) 0.0274(9) Uani 1 1 d . . .
C33 C 0.55492(17) 0.5651(4) 0.37466(13) 0.0268(9) Uani 1 1 d . . .
C34 C 0.52492(17) 0.6440(4) 0.39058(13) 0.0295(10) Uani 1 1 d . . .
C35 C 0.5410(2) 0.7469(4) 0.40227(14) 0.0359(11) Uani 1 1 d . . .
H35 H 0.5741 0.7737 0.4009 0.043 Uiso 1 1 calc R . .
C36 C 0.4997(2) 0.8003(4) 0.41594(15) 0.0399(12) Uani 1 1 d . . .
H36 H 0.4984 0.8709 0.4258 0.048 Uiso 1 1 calc R . .
C37 C 0.4595(2) 0.7281(4) 0.41222(14) 0.0343(11) Uani 1 1 d . . .
H37 H 0.4262 0.7440 0.4197 0.041 Uiso 1 1 calc R . .
C38 C 0.60826(17) 0.5911(4) 0.36771(15) 0.0326(10) Uani 1 1 d . . .
C39 C 0.62199(17) 0.6605(4) 0.33786(14) 0.0325(11) Uani 1 1 d . . .
H39 H 0.5977 0.6879 0.3200 0.039 Uiso 1 1 calc R . .
C40 C 0.67155(19) 0.6900(4) 0.33411(14) 0.0358(11) Uani 1 1 d . . .
H40 H 0.6802 0.7385 0.3135 0.043 Uiso 1 1 calc R . .
C41 C 0.6944(2) 0.5830(5) 0.38483(18) 0.0491(15) Uani 1 1 d . . .
H41 H 0.7198 0.5540 0.4013 0.059 Uiso 1 1 calc R . .
C42 C 0.6459(2) 0.5482(5) 0.39059(17) 0.0460(14) Uani 1 1 d . . .
H42 H 0.6387 0.4955 0.4100 0.055 Uiso 1 1 calc R . .
N1 N 0.37260(14) 0.5958(3) 0.39854(11) 0.0290(8) Uani 1 1 d . . .
N2 N 0.44088(14) 0.4710(3) 0.44059(10) 0.0267(8) Uani 1 1 d . . .
N3 N 0.31271(16) 0.6998(4) 0.57980(12) 0.0380(10) Uani 1 1 d . A .
N4 N 0.42683(14) 0.5598(3) 0.32972(10) 0.0254(8) Uani 1 1 d . . .
N5 N 0.38737(13) 0.3941(3) 0.37602(10) 0.0227(7) Uani 1 1 d . . .
N6 N 0.30343(17) 0.3027(4) 0.19792(12) 0.0431(11) Uani 1 1 d . . .
N7 N 0.48913(13) 0.4288(3) 0.36877(10) 0.0245(8) Uani 1 1 d . . .
N8 N 0.47365(14) 0.6364(3) 0.39717(10) 0.0252(8) Uani 1 1 d . . .
N9 N 0.70741(14) 0.6544(3) 0.35757(12) 0.0307(9) Uani 1 1 d . . .
S1 S 0.33920(6) 1.02245(13) 0.63318(5) 0.0532(4) Uani 0.658(5) 1 d P A 1
O1 O 0.3125(3) 1.0442(6) 0.6688(2) 0.067(2) Uani 0.658(5) 1 d P A 1
O2 O 0.3407(4) 1.1135(7) 0.6056(3) 0.088(3) Uani 0.658(5) 1 d P A 1
O3 O 0.3302(6) 0.9249(10) 0.6154(5) 0.146(7) Uani 0.658(5) 1 d P A 1
C43 C 0.4017(5) 1.0181(11) 0.6500(6) 0.116(7) Uani 0.658(5) 1 d P A 1
F1 F 0.4339(4) 0.9988(7) 0.6209(5) 0.197(8) Uani 0.658(5) 1 d P A 1
F2 F 0.4167(3) 1.1043(6) 0.6679(3) 0.103(3) Uani 0.658(5) 1 d P A 1
F3 F 0.4069(3) 0.9397(7) 0.6795(5) 0.186(7) Uani 0.658(5) 1 d P A 1
S2 S 0.33920(6) 1.02245(13) 0.63318(5) 0.0532(4) Uani 0.342(5) 1 d P A 2
O4 O 0.2908(5) 1.0564(10) 0.6358(4) 0.052(3) Uani 0.342(5) 1 d P A 2
O5 O 0.3454(6) 0.9085(11) 0.6395(5) 0.047(4) Uani 0.342(5) 1 d P A 2
O6 O 0.3747(5) 1.0849(12) 0.6518(4) 0.060(4) Uani 0.342(5) 1 d P A 2
C44 C 0.3515(7) 1.0320(12) 0.5822(5) 0.044(4) Uani 0.342(5) 1 d P A 2
F4 F 0.3216(4) 0.9717(8) 0.5578(3) 0.048(3) Uani 0.342(5) 1 d P A 2
F5 F 0.3989(4) 1.0013(10) 0.5718(3) 0.065(3) Uani 0.342(5) 1 d P A 2
F6 F 0.3467(4) 1.1313(8) 0.5685(4) 0.065(3) Uani 0.342(5) 1 d P A 2

loop_
_atom_site_aniso_label
_atom_site_aniso_U_11
_atom_site_aniso_U_22
_atom_site_aniso_U_33
_atom_site_aniso_U_23
_atom_site_aniso_U_13
_atom_site_aniso_U_12
Ag1 0.0363(2) 0.0565(3) 0.02386(18) 0.00472(17) 0.00004(15) 0.02073(18)
Fe1 0.0224(3) 0.0276(3) 0.0154(3) -0.0003(2) -0.0014(2) -0.0029(2)
Co1 0.0224(3) 0.0276(3) 0.0154(3) -0.0003(2) -0.0014(2) -0.0029(2)
C1 0.043(3) 0.071(4) 0.019(2) 0.010(2) 0.012(2) 0.024(3)
C2 0.068(4) 0.067(4) 0.049(3) 0.025(3) 0.026(3) 0.042(4)
C3 0.063(4) 0.043(3) 0.034(3) 0.008(2) 0.026(3) 0.024(3)
C4 0.038(3) 0.030(2) 0.020(2) -0.0001(18) 0.0058(18) -0.001(2)
C5 0.037(3) 0.032(2) 0.0151(19) -0.0046(17) 0.0033(18) -0.009(2)
C6 0.039(3) 0.025(2) 0.024(2) -0.0033(18) -0.0002(19) -0.0094(19)
C7 0.052(3) 0.034(3) 0.0139(19) 0.0012(18) -0.006(2) -0.007(2)
C8 0.057(3) 0.036(3) 0.024(2) -0.001(2) -0.016(2) -0.005(2)
C9 0.033(2) 0.033(3) 0.027(2) -0.0018(19) -0.0105(19) -0.002(2)
C10 0.041(3) 0.038(3) 0.014(2) -0.0020(18) 0.0018(18) -0.007(2)
C11 0.038(3) 0.034(3) 0.028(2) -0.004(2) 0.007(2) -0.007(2)
C12 0.034(3) 0.039(3) 0.030(2) -0.005(2) -0.003(2) -0.008(2)
C13 0.037(3) 0.071(4) 0.026(2) 0.001(3) 0.002(2) -0.020(3)
C14 0.043(3) 0.055(3) 0.018(2) -0.002(2) 0.001(2) -0.021(3)
C15 0.026(2) 0.054(3) 0.029(2) 0.006(2) -0.0008(19) -0.006(2)
C16 0.031(3) 0.062(3) 0.026(2) 0.018(2) 0.004(2) -0.006(2)
C17 0.032(3) 0.069(4) 0.017(2) 0.010(2) 0.0046(19) -0.002(3)
C18 0.022(2) 0.050(3) 0.019(2) 0.001(2) 0.0001(17) -0.001(2)
C19 0.025(2) 0.046(3) 0.016(2) -0.0072(19) -0.0027(17) 0.000(2)
C20 0.017(2) 0.040(3) 0.022(2) -0.0082(19) -0.0058(16) -0.0024(18)
C21 0.030(3) 0.045(3) 0.043(3) -0.005(2) -0.015(2) -0.010(2)
C22 0.044(3) 0.043(3) 0.042(3) 0.014(2) -0.010(2) -0.023(2)
C23 0.037(3) 0.035(3) 0.026(2) 0.004(2) -0.001(2) -0.005(2)
C24 0.033(3) 0.054(3) 0.022(2) -0.014(2) -0.0039(19) -0.003(2)
C25 0.037(3) 0.045(3) 0.034(3) -0.006(2) -0.013(2) -0.002(2)
C26 0.030(2) 0.063(4) 0.026(2) 0.002(2) -0.006(2) -0.001(2)
C27 0.063(4) 0.067(4) 0.036(3) -0.021(3) -0.008(3) 0.004(3)
C28 0.051(3) 0.054(3) 0.031(3) -0.010(2) -0.014(2) 0.015(3)
C29 0.030(2) 0.032(2) 0.028(2) -0.0075(19) 0.0022(19) -0.0035(19)
C30 0.033(3) 0.040(3) 0.048(3) -0.016(2) 0.004(2) 0.005(2)
C31 0.030(2) 0.045(3) 0.033(3) -0.012(2) 0.005(2) 0.001(2)
C32 0.024(2) 0.039(3) 0.020(2) -0.0002(19) -0.0002(17) -0.0043(19)
C33 0.026(2) 0.032(2) 0.023(2) 0.0034(18) -0.0060(17) -0.0075(19)
C34 0.032(2) 0.033(2) 0.023(2) 0.0036(19) -0.0077(18) -0.010(2)
C35 0.043(3) 0.030(3) 0.034(3) 0.010(2) -0.011(2) -0.013(2)
C36 0.054(3) 0.031(3) 0.034(3) 0.001(2) -0.004(2) -0.008(2)
C37 0.049(3) 0.028(2) 0.026(2) 0.0029(19) 0.003(2) 0.001(2)
C38 0.024(2) 0.038(3) 0.036(3) -0.002(2) -0.0085(19) -0.007(2)
C39 0.024(2) 0.048(3) 0.026(2) 0.006(2) -0.0076(18) -0.002(2)
C40 0.037(3) 0.041(3) 0.029(2) 0.008(2) 0.003(2) -0.005(2)
C41 0.031(3) 0.065(4) 0.052(3) 0.032(3) -0.006(2) -0.005(3)
C42 0.032(3) 0.061(4) 0.045(3) 0.023(3) -0.004(2) -0.014(3)
N1 0.0270(19) 0.033(2) 0.0272(19) 0.0037(16) 0.0043(16) 0.0035(16)
N2 0.034(2) 0.0260(19) 0.0203(17) -0.0028(15) 0.0020(15) -0.0082(16)
N3 0.037(2) 0.055(3) 0.0220(19) 0.0007(19) 0.0033(17) -0.003(2)
N4 0.0274(19) 0.033(2) 0.0158(16) 0.0017(15) -0.0007(14) 0.0060(16)
N5 0.0200(17) 0.031(2) 0.0173(16) 0.0012(14) -0.0028(13) -0.0054(15)
N6 0.043(3) 0.060(3) 0.026(2) -0.008(2) -0.0071(19) -0.005(2)
N7 0.0240(18) 0.033(2) 0.0166(17) 0.0013(15) -0.0005(14) -0.0064(15)
N8 0.0257(19) 0.029(2) 0.0205(17) 0.0039(15) -0.0061(14) -0.0027(15)
N9 0.0216(18) 0.039(2) 0.031(2) 0.0054(17) -0.0015(16) -0.0026(16)
S1 0.0564(9) 0.0444(8) 0.0586(9) -0.0156(7) 0.0214(7) -0.0103(7)
O1 0.058(4) 0.085(5) 0.059(5) -0.024(4) 0.022(4) -0.009(4)
O2 0.116(7) 0.087(6) 0.062(5) -0.003(5) -0.034(5) -0.042(5)
O3 0.163(14) 0.090(9) 0.185(15) -0.085(10) 0.115(12) -0.064(9)
C43 0.067(8) 0.055(7) 0.23(2) 0.044(10) 0.078(11) 0.031(7)
F1 0.131(9) 0.074(6) 0.39(2) -0.001(9) 0.169(12) 0.005(6)
F2 0.058(4) 0.076(5) 0.176(8) 0.054(5) -0.033(5) -0.025(4)
F3 0.090(6) 0.101(7) 0.368(18) 0.136(10) 0.058(9) 0.019(5)
S2 0.0564(9) 0.0444(8) 0.0586(9) -0.0156(7) 0.0214(7) -0.0103(7)
O4 0.046(7) 0.047(7) 0.062(8) -0.008(6) 0.034(6) 0.003(5)
O5 0.049(7) 0.014(5) 0.077(11) 0.005(7) -0.010(8) -0.003(5)
O6 0.051(8) 0.077(10) 0.053(7) -0.014(7) 0.010(6) -0.026(7)
C44 0.062(11) 0.029(8) 0.042(9) 0.026(7) 0.005(8) -0.015(7)
F4 0.057(6) 0.046(5) 0.041(5) -0.005(4) -0.003(4) -0.007(5)
F5 0.045(6) 0.094(9) 0.055(6) 0.014(6) 0.020(5) 0.013(6)
F6 0.066(7) 0.042(6) 0.086(9) 0.022(6) -0.023(6) -0.019(5)

loop_
_atom_type_symbol
_atom_type_description
_atom_type_scat_dispersion_real
_atom_type_scat_dispersion_imag
_atom_type_scat_source
C C 0.0033 0.0016 'International Tables Vol C Tables 4.2.6.8 and 6.1.1.4'
H H 0.0000 0.0000 'International Tables Vol C Tables 4.2.6.8 and 6.1.1.4'
N N 0.0061 0.0033 'International Tables Vol C Tables 4.2.6.8 and 6.1.1.4'
O O 0.0106 0.0060 'International Tables Vol C Tables 4.2.6.8 and 6.1.1.4'
F F 0.0171 0.0103 'International Tables Vol C Tables 4.2.6.8 and 6.1.1.4'
S S 0.1246 0.1234 'International Tables Vol C Tables 4.2.6.8 and 6.1.1.4'
Co Co 0.3494 0.9721 'International Tables Vol C Tables 4.2.6.8 and 6.1.1.4'
Ag Ag -0.8971 1.1015 'International Tables Vol C Tables 4.2.6.8 and 6.1.1.4'
Fe Fe 0.3463 0.8444 'International Tables Vol C Tables 4.2.6.8 and 6.1.1.4'

loop_
_geom_angle_atom_site_label_1
_geom_angle_atom_site_label_2
_geom_angle_atom_site_label_3
_geom_angle
_geom_angle_site_symmetry_1
_geom_angle_site_symmetry_3
N9 Ag1 N3 124.20(15) 4_466 .
N9 Ag1 N6 110.14(16) 4_466 7_566
N3 Ag1 N6 123.57(17) . 7_566
N9 Ag1 O5 103.0(4) 4_466 .
N3 Ag1 O5 89.8(4) . .
N6 Ag1 O5 92.2(3) 7_566 .
N8 Fe1 N1 90.40(17) . .
N8 Fe1 N2 87.49(15) . .
N1 Fe1 N2 91.83(16) . .
N8 Fe1 N4 90.23(15) . .
N1 Fe1 N4 90.34(15) . .
N2 Fe1 N4 176.86(16) . .
N8 Fe1 N5 176.54(15) . .
N1 Fe1 N5 86.87(16) . .
N2 Fe1 N5 90.46(15) . .
N4 Fe1 N5 91.92(15) . .
N8 Fe1 N7 92.47(16) . .
N1 Fe1 N7 176.08(16) . .
N2 Fe1 N7 90.95(15) . .
N4 Fe1 N7 86.99(15) . .
N5 Fe1 N7 90.35(15) . .
N1 C1 C2 110.9(4) . .
N1 C1 H1 124.6 . .
C2 C1 H1 124.6 . .
C3 C2 C1 106.4(5) . .
C3 C2 H2 126.8 . .
C1 C2 H2 126.8 . .
C2 C3 C4 107.5(4) . .
C2 C3 H3 126.2 . .
C4 C3 H3 126.2 . .
N1 C4 C5 123.7(4) . .
N1 C4 C3 108.2(4) . .
C5 C4 C3 128.1(4) . .
C6 C5 C4 125.2(4) . .
C6 C5 C10 118.7(4) . .
C4 C5 C10 116.1(4) . .
N2 C6 C5 123.9(4) . .
N2 C6 C7 108.9(4) . .
C5 C6 C7 127.0(4) . .
C8 C7 C6 107.4(4) . .
C8 C7 H7 126.3 . .
C6 C7 H7 126.3 . .
C7 C8 C9 106.1(4) . .
C7 C8 H8 127.0 . .
C9 C8 H8 127.0 . .
N2 C9 C8 111.7(5) . .
N2 C9 H9 124.1 . .
C8 C9 H9 124.1 . .
C11 C10 C14 116.6(4) . .
C11 C10 C5 120.3(4) . .
C14 C10 C5 123.0(4) . .
C12 C11 C10 120.0(5) . .
C12 C11 H11 120.0 . .
C10 C11 H11 120.0 . .
N3 C12 C11 122.2(5) . .
N3 C12 H12 118.9 . .
C11 C12 H12 118.9 . .
N3 C13 C14 123.5(5) . .
N3 C13 H13 118.2 . .
C14 C13 H13 118.2 . .
C13 C14 C10 119.6(5) . .
C13 C14 H14 120.2 . .
C10 C14 H14 120.2 . .
N4 C15 C16 110.9(5) . .
N4 C15 H15 124.5 . .
C16 C15 H15 124.5 . .
C17 C16 C15 106.3(4) . .
C17 C16 H16 126.8 . .
C15 C16 H16 126.8 . .
C16 C17 C18 108.5(4) . .
C16 C17 H17 125.7 . .
C18 C17 H17 125.7 . .
C19 C18 N4 123.5(4) . .
C19 C18 C17 129.0(4) . .
N4 C18 C17 107.5(4) . .
C18 C19 C20 126.3(4) . .
C18 C19 C24 115.6(4) . .
C20 C19 C24 118.1(4) . .
C19 C20 N5 124.0(4) . .
C19 C20 C21 128.2(4) . .
N5 C20 C21 107.7(4) . .
C22 C21 C20 107.7(4) . .
C22 C21 H21 126.2 . .
C20 C21 H21 126.2 . .
C21 C22 C23 105.6(4) . .
C21 C22 H22 127.2 . .
C23 C22 H22 127.2 . .
N5 C23 C22 112.1(4) . .
N5 C23 H23 123.9 . .
C22 C23 H23 123.9 . .
C25 C24 C28 117.5(4) . .
C25 C24 C19 122.8(5) . .
C28 C24 C19 119.7(5) . .
C24 C25 C26 120.6(5) . .
C24 C25 H25 119.7 . .
C26 C25 H25 119.7 . .
N6 C26 C25 122.0(5) . .
N6 C26 H26 119.0 . .
C25 C26 H26 119.0 . .
N6 C27 C28 124.6(6) . .
N6 C27 H27 117.7 . .
C28 C27 H27 117.7 . .
C27 C28 C24 117.8(5) . .
C27 C28 H28 121.1 . .
C24 C28 H28 121.1 . .
N7 C29 C30 111.7(4) . .
N7 C29 H29 124.2 . .
C30 C29 H29 124.2 . .
C31 C30 C29 106.8(4) . .
C31 C30 H30 126.6 . .
C29 C30 H30 126.6 . .
C30 C31 C32 107.7(4) . .
C30 C31 H31 126.2 . .
C32 C31 H31 126.2 . .
C33 C32 N7 124.0(4) . .
C33 C32 C31 127.8(4) . .
N7 C32 C31 108.2(4) . .
C34 C33 C32 124.8(4) . .
C34 C33 C38 117.4(4) . .
C32 C33 C38 117.8(4) . .
C33 C34 N8 125.7(4) . .
C33 C34 C35 125.8(4) . .
N8 C34 C35 108.6(4) . .
C36 C35 C34 107.1(4) . .
C36 C35 H35 126.5 . .
C34 C35 H35 126.5 . .
C35 C36 C37 105.6(4) . .
C35 C36 H36 127.2 . .
C37 C36 H36 127.2 . .
N8 C37 C36 112.3(5) . .
N8 C37 H37 123.9 . .
C36 C37 H37 123.9 . .
C42 C38 C39 117.2(4) . .
C42 C38 C33 122.1(4) . .
C39 C38 C33 120.7(4) . .
C38 C39 C40 119.5(4) . .
C38 C39 H39 120.3 . .
C40 C39 H39 120.3 . .
N9 C40 C39 123.6(4) . .
N9 C40 H40 118.2 . .
C39 C40 H40 118.2 . .
N9 C41 C42 123.8(5) . .
N9 C41 H41 118.1 . .
C42 C41 H41 118.1 . .
C38 C42 C41 119.1(5) . .
C38 C42 H42 120.5 . .
C41 C42 H42 120.5 . .
C1 N1 C4 106.9(4) . .
C1 N1 Fe1 125.6(3) . .
C4 N1 Fe1 127.0(3) . .
C9 N2 C6 105.9(4) . .
C9 N2 Fe1 126.8(3) . .
C6 N2 Fe1 127.3(3) . .
C12 N3 C13 118.0(4) . .
C12 N3 Ag1 121.1(3) . .
C13 N3 Ag1 120.8(3) . .
C15 N4 C18 106.8(4) . .
C15 N4 Fe1 125.8(3) . .
C18 N4 Fe1 127.4(3) . .
C23 N5 C20 106.9(4) . .
C23 N5 Fe1 126.3(3) . .
C20 N5 Fe1 126.8(3) . .
C26 N6 C27 117.5(5) . .
C26 N6 Ag1 124.1(4) . 7_565
C27 N6 Ag1 117.9(4) . 7_565
C29 N7 C32 105.6(4) . .
C29 N7 Fe1 127.7(3) . .
C32 N7 Fe1 126.6(3) . .
C37 N8 C34 106.4(4) . .
C37 N8 Fe1 127.4(3) . .
C34 N8 Fe1 126.1(3) . .
C40 N9 C41 116.6(4) . .
C40 N9 Ag1 120.5(3) . 4_566
C41 N9 Ag1 120.8(3) . 4_566
O3 S1 O1 116.4(6) . .
O3 S1 O2 115.1(8) . .
O1 S1 O2 113.0(5) . .
O3 S1 C43 106.0(9) . .
O1 S1 C43 102.5(7) . .
O2 S1 C43 101.4(6) . .
F2 C43 F1 106.9(12) . .
F2 C43 F3 103.4(17) . .
F1 C43 F3 108.9(11) . .
F2 C43 S1 114.4(8) . .
F1 C43 S1 112.9(16) . .
F3 C43 S1 109.8(9) . .
F6 C44 F5 105.4(13) . .
F6 C44 F4 104.9(13) . .
F5 C44 F4 103.5(14) . .

loop_
_geom_bond_atom_site_label_1
_geom_bond_atom_site_label_2
_geom_bond_distance
_geom_bond_site_symmetry_2
Ag1 N9 2.244(4) 4_466
Ag1 N3 2.246(4) .
Ag1 N6 2.250(4) 7_566
Ag1 O5 2.585(15) .
Fe1 N8 1.942(4) .
Fe1 N1 1.944(4) .
Fe1 N2 1.946(4) .
Fe1 N4 1.950(3) .
Fe1 N5 1.955(4) .
Fe1 N7 1.955(4) .
C1 N1 1.326(6) .
C1 C2 1.427(7) .
C1 H1 0.9500 .
C2 C3 1.349(8) .
C2 H2 0.9500 .
C3 C4 1.427(7) .
C3 H3 0.9500 .
C4 N1 1.390(6) .
C4 C5 1.402(6) .
C5 C6 1.393(7) .
C5 C10 1.482(6) .
C6 N2 1.385(6) .
C6 C7 1.418(6) .
C7 C8 1.357(7) .
C7 H7 0.9500 .
C8 C9 1.411(7) .
C8 H8 0.9500 .
C9 N2 1.335(6) .
C9 H9 0.9500 .
C10 C11 1.387(7) .
C10 C14 1.402(7) .
C11 C12 1.387(7) .
C11 H11 0.9500 .
C12 N3 1.324(6) .
C12 H12 0.9500 .
C13 N3 1.340(7) .
C13 C14 1.353(7) .
C13 H13 0.9500 .
C14 H14 0.9500 .
C15 N4 1.348(6) .
C15 C16 1.410(7) .
C15 H15 0.9500 .
C16 C17 1.355(8) .
C16 H16 0.9500 .
C17 C18 1.422(6) .
C17 H17 0.9500 .
C18 C19 1.382(7) .
C18 N4 1.396(6) .
C19 C20 1.387(6) .
C19 C24 1.498(6) .
C20 N5 1.394(5) .
C20 C21 1.417(7) .
C21 C22 1.365(7) .
C21 H21 0.9500 .
C22 C23 1.406(7) .
C22 H22 0.9500 .
C23 N5 1.311(6) .
C23 H23 0.9500 .
C24 C25 1.362(7) .
C24 C28 1.397(7) .
C25 C26 1.383(7) .
C25 H25 0.9500 .
C26 N6 1.319(7) .
C26 H26 0.9500 .
C27 N6 1.325(8) .
C27 C28 1.368(7) .
C27 H27 0.9500 .
C28 H28 0.9500 .
C29 N7 1.337(6) .
C29 C30 1.400(7) .
C29 H29 0.9500 .
C30 C31 1.353(7) .
C30 H30 0.9500 .
C31 C32 1.414(7) .
C31 H31 0.9500 .
C32 C33 1.391(6) .
C32 N7 1.408(6) .
C33 C34 1.386(7) .
C33 C38 1.486(6) .
C34 N8 1.396(6) .
C34 C35 1.421(7) .
C35 C36 1.374(8) .
C35 H35 0.9500 .
C36 C37 1.416(7) .
C36 H36 0.9500 .
C37 N8 1.316(6) .
C37 H37 0.9500 .
C38 C42 1.377(7) .
C38 C39 1.378(7) .
C39 C40 1.386(7) .
C39 H39 0.9500 .
C40 N9 1.320(6) .
C40 H40 0.9500 .
C41 N9 1.328(6) .
C41 C42 1.386(7) .
C41 H41 0.9500 .
C42 H42 0.9500 .
N6 Ag1 2.250(4) 7_565
N9 Ag1 2.244(4) 4_566
S1 O3 1.387(11) .
S1 O1 1.417(7) .
S1 O2 1.474(9) .
S1 C43 1.769(17) .
C43 F2 1.306(19) .
C43 F1 1.324(17) .
C43 F3 1.405(18) .
C44 F6 1.339(17) .
C44 F5 1.37(2) .
C44 F4 1.374(19) .

loop_
_geom_torsion_atom_site_label_1
_geom_torsion_atom_site_label_2
_geom_torsion_atom_site_label_3
_geom_torsion_atom_site_label_4
_geom_torsion
_geom_torsion_site_symmetry_1
_geom_torsion_site_symmetry_4
N1 C1 C2 C3 3.0(8) . .
C1 C2 C3 C4 -2.8(8) . .
C2 C3 C4 N1 1.8(7) . .
C2 C3 C4 C5 -178.3(6) . .
N1 C4 C5 C6 -2.0(8) . .
C3 C4 C5 C6 178.2(5) . .
N1 C4 C5 C10 178.4(4) . .
C3 C4 C5 C10 -1.5(8) . .
C4 C5 C6 N2 4.3(7) . .
C10 C5 C6 N2 -176.1(4) . .
C4 C5 C6 C7 -170.4(5) . .
C10 C5 C6 C7 9.2(7) . .
N2 C6 C7 C8 -0.5(5) . .
C5 C6 C7 C8 174.9(5) . .
C6 C7 C8 C9 1.4(6) . .
C7 C8 C9 N2 -1.9(6) . .
C6 C5 C10 C11 67.9(6) . .
C4 C5 C10 C11 -112.4(5) . .
C6 C5 C10 C14 -115.1(6) . .
C4 C5 C10 C14 64.5(7) . .
C14 C10 C11 C12 0.0(7) . .
C5 C10 C11 C12 177.2(5) . .
C10 C11 C12 N3 1.1(8) . .
N3 C13 C14 C10 2.6(9) . .
C11 C10 C14 C13 -1.8(8) . .
C5 C10 C14 C13 -178.9(5) . .
N4 C15 C16 C17 -0.9(6) . .
C15 C16 C17 C18 1.1(6) . .
C16 C17 C18 C19 178.6(5) . .
C16 C17 C18 N4 -1.0(6) . .
N4 C18 C19 C20 -0.6(8) . .
C17 C18 C19 C20 179.9(5) . .
N4 C18 C19 C24 179.4(4) . .
C17 C18 C19 C24 -0.2(8) . .
C18 C19 C20 N5 -1.6(8) . .
C24 C19 C20 N5 178.4(4) . .
C18 C19 C20 C21 177.0(5) . .
C24 C19 C20 C21 -3.0(8) . .
C19 C20 C21 C22 -179.5(5) . .
N5 C20 C21 C22 -0.8(6) . .
C20 C21 C22 C23 1.0(6) . .
C21 C22 C23 N5 -0.8(7) . .
C18 C19 C24 C25 -60.9(7) . .
C20 C19 C24 C25 119.1(6) . .
C18 C19 C24 C28 117.5(6) . .
C20 C19 C24 C28 -62.5(7) . .
C28 C24 C25 C26 -1.7(8) . .
C19 C24 C25 C26 176.8(5) . .
C24 C25 C26 N6 0.2(8) . .
N6 C27 C28 C24 -0.5(10) . .
C25 C24 C28 C27 1.9(8) . .
C19 C24 C28 C27 -176.7(5) . .
N7 C29 C30 C31 -0.8(6) . .
C29 C30 C31 C32 0.4(6) . .
C30 C31 C32 C33 178.4(5) . .
C30 C31 C32 N7 0.1(6) . .
N7 C32 C33 C34 1.5(7) . .
C31 C32 C33 C34 -176.6(5) . .
N7 C32 C33 C38 -178.5(4) . .
C31 C32 C33 C38 3.5(7) . .
C32 C33 C34 N8 -3.5(7) . .
C38 C33 C34 N8 176.4(4) . .
C32 C33 C34 C35 177.6(4) . .
C38 C33 C34 C35 -2.4(7) . .
C33 C34 C35 C36 179.3(4) . .
N8 C34 C35 C36 0.3(5) . .
C34 C35 C36 C37 0.1(5) . .
C35 C36 C37 N8 -0.4(6) . .
C34 C33 C38 C42 109.3(6) . .
C32 C33 C38 C42 -70.8(7) . .
C34 C33 C38 C39 -70.3(6) . .
C32 C33 C38 C39 109.6(5) . .
C42 C38 C39 C40 -4.8(8) . .
C33 C38 C39 C40 174.8(5) . .
C38 C39 C40 N9 0.7(8) . .
C39 C38 C42 C41 5.3(9) . .
C33 C38 C42 C41 -174.4(6) . .
N9 C41 C42 C38 -1.7(10) . .
C2 C1 N1 C4 -1.8(7) . .
C2 C1 N1 Fe1 -174.2(4) . .
C5 C4 N1 C1 -179.8(5) . .
C3 C4 N1 C1 0.0(6) . .
C5 C4 N1 Fe1 -7.5(7) . .
C3 C4 N1 Fe1 172.3(4) . .
N8 Fe1 N1 C1 94.2(5) . .
N2 Fe1 N1 C1 -178.3(5) . .
N4 Fe1 N1 C1 3.9(5) . .
N5 Fe1 N1 C1 -88.0(5) . .
N7 Fe1 N1 C1 -43(3) . .
N8 Fe1 N1 C4 -76.7(4) . .
N2 Fe1 N1 C4 10.8(4) . .
N4 Fe1 N1 C4 -167.0(4) . .
N5 Fe1 N1 C4 101.1(4) . .
N7 Fe1 N1 C4 146(2) . .
C8 C9 N2 C6 1.5(5) . .
C8 C9 N2 Fe1 -177.8(3) . .
C5 C6 N2 C9 -176.2(4) . .
C7 C6 N2 C9 -0.6(5) . .
C5 C6 N2 Fe1 3.1(6) . .
C7 C6 N2 Fe1 178.7(3) . .
N8 Fe1 N2 C9 -99.2(4) . .
N1 Fe1 N2 C9 170.5(4) . .
N4 Fe1 N2 C9 -56(3) . .
N5 Fe1 N2 C9 83.6(4) . .
N7 Fe1 N2 C9 -6.8(4) . .
N8 Fe1 N2 C6 81.6(4) . .
N1 Fe1 N2 C6 -8.7(4) . .
N4 Fe1 N2 C6 125(3) . .
N5 Fe1 N2 C6 -95.6(4) . .
N7 Fe1 N2 C6 174.1(4) . .
C11 C12 N3 C13 -0.4(8) . .
C11 C12 N3 Ag1 176.6(4) . .
C14 C13 N3 C12 -1.5(9) . .
C14 C13 N3 Ag1 -178.5(5) . .
N9 Ag1 N3 C12 128.4(4) 4_466 .
N6 Ag1 N3 C12 -69.7(5) 7_566 .
O5 Ag1 N3 C12 22.8(5) . .
N9 Ag1 N3 C13 -54.6(5) 4_466 .
N6 Ag1 N3 C13 107.3(4) 7_566 .
O5 Ag1 N3 C13 -160.2(5) . .
C16 C15 N4 C18 0.2(6) . .
C16 C15 N4 Fe1 178.1(3) . .
C19 C18 N4 C15 -179.2(5) . .
C17 C18 N4 C15 0.4(5) . .
C19 C18 N4 Fe1 3.0(7) . .
C17 C18 N4 Fe1 -177.4(3) . .
N8 Fe1 N4 C15 2.7(4) . .
N1 Fe1 N4 C15 93.1(4) . .
N2 Fe1 N4 C15 -41(3) . .
N5 Fe1 N4 C15 180.0(4) . .
N7 Fe1 N4 C15 -89.8(4) . .
N8 Fe1 N4 C18 -179.9(4) . .
N1 Fe1 N4 C18 -89.4(4) . .
N2 Fe1 N4 C18 137(3) . .
N5 Fe1 N4 C18 -2.6(4) . .
N7 Fe1 N4 C18 87.7(4) . .
C22 C23 N5 C20 0.3(6) . .
C22 C23 N5 Fe1 178.2(4) . .
C19 C20 N5 C23 179.1(4) . .
C21 C20 N5 C23 0.3(5) . .
C19 C20 N5 Fe1 1.3(6) . .
C21 C20 N5 Fe1 -177.6(3) . .
N8 Fe1 N5 C23 -49(3) . .
N1 Fe1 N5 C23 -86.7(4) . .
N2 Fe1 N5 C23 5.1(4) . .
N4 Fe1 N5 C23 -176.9(4) . .
N7 Fe1 N5 C23 96.1(4) . .
N8 Fe1 N5 C20 129(2) . .
N1 Fe1 N5 C20 90.8(4) . .
N2 Fe1 N5 C20 -177.4(4) . .
N4 Fe1 N5 C20 0.5(4) . .
N7 Fe1 N5 C20 -86.5(4) . .
C25 C26 N6 C27 1.2(8) . .
C25 C26 N6 Ag1 -170.9(4) . 7_565
C28 C27 N6 C26 -1.0(10) . .
C28 C27 N6 Ag1 171.6(5) . 7_565
C30 C29 N7 C32 0.8(5) . .
C30 C29 N7 Fe1 177.4(3) . .
C33 C32 N7 C29 -178.9(4) . .
C31 C32 N7 C29 -0.6(5) . .
C33 C32 N7 Fe1 4.5(6) . .
C31 C32 N7 Fe1 -177.1(3) . .
N8 Fe1 N7 C29 177.9(4) . .
N1 Fe1 N7 C29 -45(2) . .
N2 Fe1 N7 C29 90.4(4) . .
N4 Fe1 N7 C29 -92.0(4) . .
N5 Fe1 N7 C29 -0.1(4) . .
N8 Fe1 N7 C32 -6.3(3) . .
N1 Fe1 N7 C32 131(2) . .
N2 Fe1 N7 C32 -93.8(3) . .
N4 Fe1 N7 C32 83.8(3) . .
N5 Fe1 N7 C32 175.7(3) . .
C36 C37 N8 C34 0.6(5) . .
C36 C37 N8 Fe1 -178.3(3) . .
C33 C34 N8 C37 -179.5(4) . .
C35 C34 N8 C37 -0.5(5) . .
C33 C34 N8 Fe1 -0.6(6) . .
C35 C34 N8 Fe1 178.4(3) . .
N1 Fe1 N8 C37 5.8(4) . .
N2 Fe1 N8 C37 -86.0(4) . .
N4 Fe1 N8 C37 96.1(4) . .
N5 Fe1 N8 C37 -32(3) . .
N7 Fe1 N8 C37 -176.9(4) . .
N1 Fe1 N8 C34 -172.9(4) . .
N2 Fe1 N8 C34 95.3(4) . .
N4 Fe1 N8 C34 -82.6(4) . .
N5 Fe1 N8 C34 149(2) . .
N7 Fe1 N8 C34 4.4(4) . .
C39 C40 N9 C41 3.0(8) . .
C39 C40 N9 Ag1 -160.5(4) . 4_566
C42 C41 N9 C40 -2.5(9) . .
C42 C41 N9 Ag1 161.0(5) . 4_566
O3 S1 C43 F2 -179.7(12) . .
O1 S1 C43 F2 -57.2(12) . .
O2 S1 C43 F2 59.8(13) . .
O3 S1 C43 F1 57.8(11) . .
O1 S1 C43 F1 -179.7(9) . .
O2 S1 C43 F1 -62.8(10) . .
O3 S1 C43 F3 -64.0(14) . .
O1 S1 C43 F3 58.5(13) . .
O2 S1 C43 F3 175.5(12) . .

loop_
_platon_squeeze_void_nr
_platon_squeeze_void_average_x
_platon_squeeze_void_average_y
_platon_squeeze_void_average_z
_platon_squeeze_void_volume
_platon_squeeze_void_count_electrons
1 -0.011 0.479 -0.005 4208.4 1101.7
